data_4030517
loop_
_publ_author_name
'Rochdi, K.'
'Riou, A.'
'Cudennec, Y.'
'Gerault, Y.'
'Lecerf, A.'

_publ_section_title
;
 Structural study of alpha-Cu(NO2)2(NH3)2
;
_journal_name_full 'European Journal of Solid State and Inorganic Chemistry'
_journal_page_first 427
_journal_page_last 433
_journal_volume 30
_journal_year 1993
_chemical_formula_sum 'Cu H6 N4 O4'
_chemical_formula_weight 189.62
_space_group_IT_number 2
_symmetry_cell_setting triclinic
_symmetry_Int_Tables_number 2
_symmetry_space_group_name_Hall '-P 1'
_symmetry_space_group_name_H-M 'P -1'
_cell_angle_alpha 78.62(3)
_cell_angle_beta 76.26(3)
_cell_angle_gamma 79.58(3)
_cell_formula_units_Z 1
_cell_length_a 4.418(2)
_cell_length_b 5.603(2)
_cell_length_c 6.075(2)
_cell_volume 141.78(10)
_diffrn_ambient_temperature 293
_diffrn_radiation_probe x-ray
_diffrn_radiation_type MoK\a
_diffrn_radiation_wavelength 0.71073
_exptl_absorpt_coefficient_mu 3.83
_exptl_crystal_density_diffrn 2.221
_exptl_crystal_density_meas 2.2
_exptl_crystal_F_000 95
_refine_ls_number_reflns 1133
_refine_ls_R_factor_gt 0.026
_refine_ls_wR_factor_gt 0.035
_cod_data_source_file EJSSIC-1993-30-427-433.cif
_cod_data_source_block alpha-Cu
_cod_original_formula_sum 'H6 Cu N4 O4'
_cod_database_code 4030517

loop_
_symmetry_equiv_pos_site_id
_symmetry_equiv_pos_as_xyz
1 x,y,z
2 -x,-y,-z

loop_
_atom_site_aniso_label
_atom_site_aniso_U_11
_atom_site_aniso_U_22
_atom_site_aniso_U_33
_atom_site_aniso_U_23
_atom_site_aniso_U_13
_atom_site_aniso_U_12
Cu 0.0182(1) 0.0196(1) 0.0174(1) -0.0022(1) -0.0040(1) -0.0019(1)
O1 0.0266(4) 0.0369(5) 0.0593(6) -0.0208(4) -0.0214(4) 0.0022(4)
O2 0.0342(5) 0.0617(8) 0.0334(4) -0.0244(4) -0.0084(4) -0.0029(5)
N1 0.0191(4) 0.0224(4) 0.0243(4) -0.0047(4) -0.0037(4) -0.0052(4)
N2 0.0239(4) 0.0236(4) 0.0219(4) -0.0001(4) -0.0058(4) -0.0037(4)

loop_
_atom_site_label
_atom_site_type_symbol
_atom_site_thermal_displace_type
_atom_site_fract_x
_atom_site_fract_y
_atom_site_fract_z
_atom_site_occupancy
_atom_site_U_iso_or_equiv
Cu Cu Uani 0.00000 0.00000 0.00000 1.000 0.0186(1)
O1 O Uani 0.3574(3) 0.2444(3) 0.1120(3) 1.000 0.0378(3)
O2 O Uani 0.3793(4) 0.7388(3) 0.6422(2) 1.000 0.0410(3)
N1 N Uani 0.3920(3) 0.8104(2) 0.8191(2) 1.000 0.0217(2)
N2 N Uani 0.9878(3) 0.2610(3) 0.7281(2) 1.000 0.0234(2)
H1 H Uiso 0.12500 0.79100 0.37500 1.000 0.0507
H2 H Uiso 0.10000 0.60900 0.23500 1.000 0.0507
H3 H Uiso 0.14700 0.28100 0.67100 1.000 0.0507

loop_
_atom_type_symbol
_atom_type_description
_atom_type_scat_dispersion_real
_atom_type_scat_dispersion_imag
_atom_type_scat_source
Cu Cu 0.3201 1.2651 ' International Tables Vol C Tables 4.2.6.8 and 6.1.1.4'
H H 0.0000 0.0000 ' International Tables Vol C Tables 4.2.6.8 and 6.1.1.4'
N N 0.0061 0.0033 ' International Tables Vol C Tables 4.2.6.8 and 6.1.1.4'
O O 0.0106 0.0060 ' International Tables Vol C Tables 4.2.6.8 and 6.1.1.4'

loop_
_geom_angle_atom_site_label_1
_geom_angle_atom_site_label_2
_geom_angle_atom_site_label_3
_geom_angle
_geom_angle_site_symmetry_1
_geom_angle_site_symmetry_3
_geom_angle_publ_flag
O1 Cu N2 86.37(6) . 1_454 yes
O1 Cu O1 108.04(6) . 1_455 yes
O1 Cu O2 107.17(6) . 1_544 yes
O1 Cu N1 89.06(6) . 1_544 yes
O1 Cu O1 180.00 . 2_555 yes
O1 Cu O2 72.83(6) . 2_566 yes
O1 Cu N1 90.94(6) . 2_566 yes
O1 Cu O1 71.96(6) . 2_655 yes
O1 Cu N2 93.63(6) . 2_656 yes
O1 Cu N2 78.76(6) 1_455 1_454 yes
O2 Cu N2 79.54(6) 1_544 1_454 yes
N1 Cu N2 89.99(6) 1_544 1_454 yes
O1 Cu N2 93.63(6) 2_555 1_454 yes
O2 Cu N2 100.46(6) 2_566 1_454 yes
N1 Cu N2 90.01(6) 2_566 1_454 yes
O1 Cu N2 101.24(6) 2_655 1_454 yes
N2 Cu N2 180.00 1_454 2_656 yes
O1 Cu O2 136.95(6) 1_455 1_544 yes
O1 Cu N1 158.65(6) 1_455 1_544 yes
O1 Cu O1 71.96(6) 1_455 2_555 yes
O1 Cu O2 43.05(6) 1_455 2_566 yes
O1 Cu N1 21.35(6) 1_455 2_566 yes
O1 Cu O1 180.00 1_455 2_655 yes
O1 Cu N2 101.24(6) 1_455 2_656 yes
O2 Cu N1 21.72(6) 1_544 1_544 yes
O1 Cu O2 72.83(6) 2_555 1_544 yes
O2 Cu O2 180.00 1_544 2_566 yes
O2 Cu N1 158.28(6) 1_544 2_566 yes
O1 Cu O2 43.05(6) 2_655 1_544 yes
O2 Cu N2 100.46(6) 1_544 2_656 yes
O1 Cu N1 90.94(6) 2_555 1_544 yes
O2 Cu N1 158.28(6) 2_566 1_544 yes
N1 Cu N1 180.00 1_544 2_566 yes
O1 Cu N1 21.35(6) 2_655 1_544 yes
N1 Cu N2 90.01(6) 1_544 2_656 yes
O1 Cu O2 107.17(6) 2_555 2_566 yes
O1 Cu N1 89.06(6) 2_555 2_566 yes
O1 Cu O1 108.04(6) 2_555 2_655 yes
O1 Cu N2 86.37(6) 2_555 2_656 yes
O2 Cu N1 21.72(6) 2_566 2_566 yes
O1 Cu O2 136.95(6) 2_655 2_566 yes
O2 Cu N2 79.54(6) 2_566 2_656 yes
O1 Cu N1 158.65(6) 2_655 2_566 yes
N1 Cu N2 89.99(6) 2_566 2_656 yes
O1 Cu N2 78.76(6) 2_655 2_656 yes
Cu O1 Cu 108.04(7) . 1_655 yes
Cu O1 N1 134.23(12) . 2_666 yes
Cu O1 N1 37.07(8) 1_655 2_666 yes
Cu O2 N1 38.02(9) 1_566 . yes
Cu N1 O2 120.27(12) 1_566 . yes
O1 N1 O2 118.09(15) 2_666 . yes
Cu N1 O1 121.58(11) 1_566 2_666 yes
Cu N2 H3 109.00 1_656 1_655 no
H1 N2 H3 112.00 2_666 1_655 no
H2 N2 H3 106.00 2_666 1_655 no
Cu N2 H1 108.00 1_656 2_666 no
Cu N2 H2 111.00 1_656 2_666 no
H1 N2 H2 110.00 2_666 2_666 no

loop_
_geom_bond_atom_site_label_1
_geom_bond_atom_site_label_2
_geom_bond_distance
_geom_bond_site_symmetry_2
_geom_bond_publ_flag
Cu O1 2.5479(19) . yes
Cu N2 1.9825(16) 1_454 yes
Cu O1 2.906(2) 1_455 yes
Cu O2 2.8832(19) 1_544 yes
Cu N1 2.0559(15) 1_544 yes
Cu O1 2.5479(19) 2_555 yes
Cu O2 2.8832(19) 2_566 yes
Cu N1 2.0559(15) 2_566 yes
Cu O1 2.906(2) 2_655 yes
Cu N2 1.9825(16) 2_656 yes
O1 N1 1.242(2) 2_666 yes
O2 N1 1.2353(19) . yes
N2 H3 0.7200 1_655 no
N2 H1 1.0000 2_666 no
N2 H2 0.8100 2_666 no

loop_
_geom_hbond_atom_site_label_D
_geom_hbond_atom_site_label_H
_geom_hbond_atom_site_label_A
_geom_hbond_distance_DH
_geom_hbond_distance_HA
_geom_hbond_distance_DA
_geom_hbond_angle_DHA
_geom_hbond_site_symmetry_A
_geom_hbond_publ_flag
N2_k H1 O2 1.0000 2.1300 3.070(2) 156.00 . yes
N2_k H2 O1 0.8100 2.3200 3.127(3) 177.00 . yes
N2_b H3 O2 0.7200 2.4700 3.145(2) 155.00 2_666 yes
